data_2022986
loop_
_publ_author_name
'Uppu, Rao M.'
'Babu, Sainath'
'Fronczek, Frank R.'

_publ_section_title
;
 Temperature-dependent solid-state phase transition with twinning in the
 crystal structure of 4-meth-oxy-anilinium chloride.
;
_journal_coeditor_code HB8089
_journal_issue 'Pt 1'
_journal_name_full 'Acta crystallographica. Section E, Crystallographic communications'
_journal_page_first 58
_journal_page_last 61
_journal_paper_doi 10.1107/S2056989023010812
_journal_volume 80
_journal_year 2024
_chemical_formula_iupac 'C7 H10 N O+, Cl-'
_chemical_formula_moiety 'C7 H10 N O, Cl'
_chemical_formula_sum 'C7 H10 Cl N O'
_chemical_formula_weight 159.61
_chemical_name_systematic
;
4-Methoxyanilinium chloride
;
_space_group_crystal_system orthorhombic
_space_group_IT_number 61
_space_group_name_Hall '-P 2ac 2ab'
_space_group_name_H-M_alt 'P b c a'
_atom_sites_solution_hydrogens geom
_audit_creation_method SHELXL-2017/1
_cell_angle_alpha 90
_cell_angle_beta 90
_cell_angle_gamma 90
_cell_formula_units_Z 8
_cell_length_a 8.8689(4)
_cell_length_b 8.4361(3)
_cell_length_c 21.7319(9)
_cell_measurement_reflns_used 9997
_cell_measurement_temperature 250.0(5)
_cell_measurement_theta_max 27.40
_cell_measurement_theta_min 3.75
_cell_volume 1625.96(12)
_computing_cell_refinement
;
SAINT (Bruker, 2016)
;
_computing_data_collection
;
APEX3 (Bruker, 2016)
;
_computing_data_reduction
;
SAINT (Bruker, 2016)
;
_computing_molecular_graphics
;
Mercury (Macrae <i>et al.</i>, 2020)
;
_computing_publication_material
;
publCIF (Westrip, 2010)
;
_computing_structure_refinement
;
<i>SHELXL2018/1</i> (Sheldrick, 2015)
;
_computing_structure_solution
;
<i>SHELXT2018/2</i> (Sheldrick, 2015)
;
_diffrn_ambient_temperature 250.0(5)
_diffrn_measured_fraction_theta_full 0.999
_diffrn_measured_fraction_theta_max 0.997
_diffrn_measurement_device_type 'Bruker Kappa APEXII CCD'
_diffrn_measurement_method '\f and \w scans'
_diffrn_radiation_monochromator 'TRIUMPH curved graphite'
_diffrn_radiation_source 'fine-focus sealed tube'
_diffrn_radiation_type MoK\a
_diffrn_radiation_wavelength 0.71073
_diffrn_reflns_av_R_equivalents 0.0498
_diffrn_reflns_av_unetI/netI 0.0145
_diffrn_reflns_limit_h_max 13
_diffrn_reflns_limit_h_min -13
_diffrn_reflns_limit_k_max 12
_diffrn_reflns_limit_k_min -12
_diffrn_reflns_limit_l_max 32
_diffrn_reflns_limit_l_min -32
_diffrn_reflns_number 73425
_diffrn_reflns_theta_full 25.242
_diffrn_reflns_theta_max 31.580
_diffrn_reflns_theta_min 1.874
_exptl_absorpt_coefficient_mu 0.402
_exptl_absorpt_correction_T_max 0.942
_exptl_absorpt_correction_T_min 0.896
_exptl_absorpt_correction_type multi-scan
_exptl_absorpt_process_details
;
(SADABS; Krause <i>et al.</i>, 2015)
;
_exptl_crystal_colour pink
_exptl_crystal_density_diffrn 1.304
_exptl_crystal_description 'lath fragment'
_exptl_crystal_F_000 672
_exptl_crystal_size_max 0.340
_exptl_crystal_size_mid 0.310
_exptl_crystal_size_min 0.150
_refine_diff_density_max 0.240
_refine_diff_density_min -0.215
_refine_ls_extinction_coef 0.0070(9)
_refine_ls_extinction_expression Fc^*^=kFc[1+0.001xFc^2^\l^3^/sin(2\q)]^-1/4^
_refine_ls_extinction_method
;
SHELXL-2017/1 (Sheldrick 2015)
;
_refine_ls_goodness_of_fit_ref 1.080
_refine_ls_hydrogen_treatment constr
_refine_ls_matrix_type full
_refine_ls_number_parameters 93
_refine_ls_number_reflns 2717
_refine_ls_number_restraints 0
_refine_ls_restrained_S_all 1.080
_refine_ls_R_factor_all 0.0607
_refine_ls_R_factor_gt 0.0411
_refine_ls_shift/su_max 0.001
_refine_ls_shift/su_mean 0.000
_refine_ls_structure_factor_coef Fsqd
_refine_ls_weighting_details 'w=1/[\s^2^(Fo^2^)+(0.0348P)^2^+0.6343P] where P=(Fo^2^+2Fc^2^)/3'
_refine_ls_weighting_scheme calc
_refine_ls_wR_factor_gt 0.0927
_refine_ls_wR_factor_ref 0.1015
_reflns_number_gt 2019
_reflns_number_total 2717
_reflns_threshold_expression 'I > 2\s(I)'
_cod_data_source_file hb8089sup1.cif
_cod_data_source_block I_250K
_cod_depositor_comments 'Adding full bibliography for 2022986--2022987.cif.'
_cod_database_code 2022986
_cod_database_fobs_code 2022986
_shelx_space_group_comment
;
The symmetry employed for this shelxl refinement is uniquely defined
by the following loop, which should always be used as a source of
symmetry information in preference to the above space-group names.
They are only intended as comments.
;
_shelx_estimated_absorpt_t_min 0.875
_shelx_estimated_absorpt_t_max 0.942

loop_
_space_group_symop_operation_xyz
'x, y, z'
'-x+1/2, -y, z+1/2'
'-x, y+1/2, -z+1/2'
'x+1/2, -y+1/2, -z'
'-x, -y, -z'
'x-1/2, y, -z-1/2'
'x, -y-1/2, z-1/2'
'-x-1/2, y-1/2, z'

loop_
_atom_site_type_symbol
_atom_site_label
_atom_site_fract_x
_atom_site_fract_y
_atom_site_fract_z
_atom_site_U_iso_or_equiv
_atom_site_adp_type
_atom_site_calc_flag
_atom_site_occupancy
_atom_site_disorder_assembly
_atom_site_disorder_group
Cl Cl1 0.74847(4) 0.51434(4) 0.52125(2) 0.03992(12) Uani d 1 . .
O O1 0.65326(14) 0.80202(15) 0.20491(5) 0.0514(3) Uani d 1 . .
N N1 0.52441(19) 0.75043(18) 0.45535(6) 0.0547(4) Uani d 1 . .
H H1N 0.584233 0.818422 0.475901 0.082 Uiso calc 0.5 . .
H H2N 0.427238 0.776832 0.461481 0.082 Uiso calc 0.5 . .
H H3N 0.540574 0.651270 0.469129 0.082 Uiso calc 0.5 . .
H H4N 0.450464 0.679260 0.461773 0.082 Uiso calc 0.5 . .
H H5N 0.607459 0.720851 0.476193 0.082 Uiso calc 0.5 . .
H H6N 0.494123 0.846412 0.468545 0.082 Uiso calc 0.5 . .
C C1 0.55894(17) 0.75820(17) 0.38936(7) 0.0388(3) Uani d 1 . .
C C2 0.48090(17) 0.66401(19) 0.34891(7) 0.0427(3) Uani d 1 . .
H H2 0.408003 0.592462 0.363560 0.051 Uiso calc 1 . .
C C3 0.51002(17) 0.67476(19) 0.28628(7) 0.0406(3) Uani d 1 . .
H H3 0.456473 0.610978 0.258349 0.049 Uiso calc 1 . .
C C4 0.61767(17) 0.77925(17) 0.26521(6) 0.0371(3) Uani d 1 . .
C C5 0.6976(2) 0.8710(2) 0.30673(8) 0.0481(4) Uani d 1 . .
H H5 0.772702 0.940379 0.292416 0.058 Uiso calc 1 . .
C C6 0.6681(2) 0.8615(2) 0.36875(7) 0.0484(4) Uani d 1 . .
H H6 0.721776 0.924909 0.396768 0.058 Uiso calc 1 . .
C C7 0.5863(2) 0.6992(3) 0.16061(8) 0.0638(5) Uani d 1 . .
H H7A 0.611485 0.590164 0.170382 0.096 Uiso calc 1 . .
H H7B 0.624205 0.725123 0.119973 0.096 Uiso calc 1 . .
H H7C 0.477664 0.712315 0.161343 0.096 Uiso calc 1 . .

loop_
_atom_site_aniso_label
_atom_site_aniso_U_11
_atom_site_aniso_U_22
_atom_site_aniso_U_33
_atom_site_aniso_U_12
_atom_site_aniso_U_13
_atom_site_aniso_U_23
Cl1 0.03990(18) 0.04090(19) 0.03894(18) -0.00135(14) -0.00086(16) 0.00395(13)
O1 0.0576(7) 0.0614(7) 0.0351(6) 0.0028(6) 0.0091(5) 0.0037(5)
N1 0.0653(9) 0.0622(9) 0.0364(7) 0.0194(7) 0.0085(6) 0.0064(6)
C1 0.0407(7) 0.0429(7) 0.0328(6) 0.0138(6) 0.0038(6) 0.0053(6)
C2 0.0373(7) 0.0436(8) 0.0473(8) -0.0006(6) 0.0065(6) 0.0055(6)
C3 0.0375(8) 0.0435(8) 0.0407(7) 0.0009(6) 0.0001(6) -0.0035(6)
C4 0.0375(7) 0.0391(7) 0.0347(7) 0.0073(6) 0.0040(6) 0.0036(5)
C5 0.0484(9) 0.0496(9) 0.0463(9) -0.0129(7) 0.0036(7) 0.0052(7)
C6 0.0528(9) 0.0504(9) 0.0419(8) -0.0056(7) -0.0049(7) -0.0028(7)
C7 0.0643(12) 0.0896(14) 0.0374(8) 0.0102(11) 0.0031(8) -0.0106(9)

loop_
_atom_type_symbol
_atom_type_description
_atom_type_scat_dispersion_real
_atom_type_scat_dispersion_imag
_atom_type_scat_source
C C 0.0033 0.0016 'International Tables Vol C Tables 4.2.6.8 and 6.1.1.4'
H H 0.0000 0.0000 'International Tables Vol C Tables 4.2.6.8 and 6.1.1.4'
Cl Cl 0.1484 0.1585 'International Tables Vol C Tables 4.2.6.8 and 6.1.1.4'
N N 0.0061 0.0033 'International Tables Vol C Tables 4.2.6.8 and 6.1.1.4'
O O 0.0106 0.0060 'International Tables Vol C Tables 4.2.6.8 and 6.1.1.4'

loop_
_geom_angle_atom_site_label_1
_geom_angle_atom_site_label_2
_geom_angle_atom_site_label_3
_geom_angle_site_symmetry_1
_geom_angle_site_symmetry_3
_geom_angle
_geom_angle_publ_flag
C4 O1 C7 . . 117.88(14) ?
C1 N1 H1N . . 109.5 ?
C1 N1 H2N . . 109.5 ?
H1N N1 H2N . . 109.5 ?
C1 N1 H3N . . 109.5 ?
H1N N1 H3N . . 109.5 ?
H2N N1 H3N . . 109.5 ?
C1 N1 H4N . . 109.5 ?
C1 N1 H5N . . 109.5 ?
H4N N1 H5N . . 109.5 ?
C1 N1 H6N . . 109.5 ?
H4N N1 H6N . . 109.5 ?
H5N N1 H6N . . 109.5 ?
C2 C1 C6 . . 120.83(14) ?
C2 C1 N1 . . 119.65(14) ?
C6 C1 N1 . . 119.51(15) ?
C1 C2 C3 . . 119.76(14) ?
C1 C2 H2 . . 120.1 ?
C3 C2 H2 . . 120.1 ?
C4 C3 C2 . . 119.77(14) ?
C4 C3 H3 . . 120.1 ?
C2 C3 H3 . . 120.1 ?
O1 C4 C3 . . 124.81(14) ?
O1 C4 C5 . . 115.46(14) ?
C3 C4 C5 . . 119.73(13) ?
C6 C5 C4 . . 120.60(15) ?
C6 C5 H5 . . 119.7 ?
C4 C5 H5 . . 119.7 ?
C5 C6 C1 . . 119.28(15) ?
C5 C6 H6 . . 120.4 ?
C1 C6 H6 . . 120.4 ?
O1 C7 H7A . . 109.5 ?
O1 C7 H7B . . 109.5 ?
H7A C7 H7B . . 109.5 ?
O1 C7 H7C . . 109.5 ?
H7A C7 H7C . . 109.5 ?
H7B C7 H7C . . 109.5 ?

loop_
_geom_bond_atom_site_label_1
_geom_bond_atom_site_label_2
_geom_bond_site_symmetry_2
_geom_bond_distance
_geom_bond_publ_flag
O1 C4 . 1.3615(17) ?
O1 C7 . 1.425(2) ?
N1 C1 . 1.4679(19) ?
N1 H1N . 0.9000 ?
N1 H2N . 0.9000 ?
N1 H3N . 0.9000 ?
N1 H4N . 0.9000 ?
N1 H5N . 0.9000 ?
N1 H6N . 0.9000 ?
C1 C2 . 1.372(2) ?
C1 C6 . 1.377(2) ?
C2 C3 . 1.388(2) ?
C2 H2 . 0.9400 ?
C3 C4 . 1.378(2) ?
C3 H3 . 0.9400 ?
C4 C5 . 1.384(2) ?
C5 C6 . 1.375(2) ?
C5 H5 . 0.9400 ?
C6 H6 . 0.9400 ?
C7 H7A . 0.9700 ?
C7 H7B . 0.9700 ?
C7 H7C . 0.9700 ?

loop_
_geom_hbond_atom_site_label_D
_geom_hbond_atom_site_label_H
_geom_hbond_atom_site_label_A
_geom_hbond_site_symmetry_A
_geom_hbond_distance_DH
_geom_hbond_distance_HA
_geom_hbond_distance_DA
_geom_hbond_angle_DHA
_geom_hbond_publ_flag
N1 H1N Cl1 8_765 0.90 2.43 3.3265(18) 174 yes
N1 H2N Cl1 4_466 0.90 2.40 3.1915(15) 147 yes
N1 H3N CL1 1_555 0.90 2.45 3.1570(16) 135 yes
N1 H4N Cl1 5_666 0.90 2.43 3.3323(18) 180 yes
N1 H5N Cl1 . 0.90 2.36 3.1570(15) 148 yes
N1 H6N Cl1 4_466 0.90 2.49 3.1915(17) 136 yes
C6 H6 Cl1 8_765 0.94 2.82 3.6323(16) 145 yes

loop_
_geom_torsion_atom_site_label_1
_geom_torsion_atom_site_label_2
_geom_torsion_atom_site_label_3
_geom_torsion_atom_site_label_4
_geom_torsion_site_symmetry_1
_geom_torsion_site_symmetry_2
_geom_torsion_site_symmetry_3
_geom_torsion_site_symmetry_4
_geom_torsion
_geom_torsion_publ_flag
C6 C1 C2 C3 . . . . -1.2(2) ?
N1 C1 C2 C3 . . . . 177.97(14) ?
C1 C2 C3 C4 . . . . 0.4(2) ?
C7 O1 C4 C3 . . . . -7.0(2) ?
C7 O1 C4 C5 . . . . 173.48(15) ?
C2 C3 C4 O1 . . . . -178.58(14) ?
C2 C3 C4 C5 . . . . 1.0(2) ?
O1 C4 C5 C6 . . . . 178.05(15) ?
C3 C4 C5 C6 . . . . -1.5(2) ?
C4 C5 C6 C1 . . . . 0.7(3) ?
C2 C1 C6 C5 . . . . 0.7(2) ?
N1 C1 C6 C5 . . . . -178.52(15) ?
